data_2230809
loop_
_publ_author_name
'Abbassi, Najat'
'Rakib, El Mostapha'
'Zouihri, Hafid'

_publ_section_title
;
 <i>N</i>-[7-Ethoxy-1-(prop-2-en-1-yl)-1<i>H</i>-indazol-4-yl]-4-methylbenzenesulfonamide
;
_journal_coeditor_code NG5164
_journal_issue 7
_journal_name_full 'Acta Crystallographica Section E'
_journal_page_first o1561
_journal_paper_doi 10.1107/S1600536811019465
_journal_volume 67
_journal_year 2011
_chemical_formula_iupac 'C19 H21 N3 O3 S'
_chemical_formula_moiety 'C19 H21 N3 O3 S'
_chemical_formula_sum 'C19 H21 N3 O3 S'
_chemical_formula_weight 371.45
_chemical_name_systematic
;
<i>N</i>-[7-Ethoxy-1-(prop-2-en-1-yl)-1<i>H</i>-indazol-4-yl]-4-
methylbenzenesulfonamide
;
_space_group_IT_number 2
_symmetry_cell_setting triclinic
_symmetry_space_group_name_Hall '-P 1'
_symmetry_space_group_name_H-M 'P -1'
_atom_sites_solution_hydrogens geom
_atom_sites_solution_primary direct
_atom_sites_solution_secondary difmap
_audit_creation_method SHELXL-97
_cell_angle_alpha 108.814(2)
_cell_angle_beta 92.346(2)
_cell_angle_gamma 107.500(2)
_cell_formula_units_Z 2
_cell_length_a 8.2208(3)
_cell_length_b 10.4985(4)
_cell_length_c 11.9655(5)
_cell_measurement_pressure 101
_cell_measurement_reflns_used 341
_cell_measurement_temperature 296(2)
_cell_measurement_theta_max 27.9
_cell_measurement_theta_min 2.5
_cell_volume 921.33(6)
_computing_cell_refinement 'SAINT (Bruker, 2005)'
_computing_data_collection 'APEX2 (Bruker, 2005)'
_computing_data_reduction 'SAINT (Bruker, 2005)'
_computing_molecular_graphics 'PLATON (Spek, 2009)'
_computing_publication_material 'publCIF (Westrip, 2010)'
_computing_structure_refinement 'SHELXL97 (Sheldrick, 2008)'
_computing_structure_solution 'SHELXS97 (Sheldrick, 2008)'
_diffrn_ambient_temperature 296(2)
_diffrn_measured_fraction_theta_full 1.000
_diffrn_measured_fraction_theta_max 1.000
_diffrn_measurement_device_type 'Bruker APEXII CCD detector'
_diffrn_measurement_method '\w and \f'
_diffrn_radiation_monochromator graphite
_diffrn_radiation_source 'fine-focus sealed tube'
_diffrn_radiation_type MoK\a
_diffrn_radiation_wavelength 0.71073
_diffrn_reflns_av_R_equivalents 0.0228
_diffrn_reflns_av_sigmaI/netI 0.0138
_diffrn_reflns_limit_h_max 9
_diffrn_reflns_limit_h_min -10
_diffrn_reflns_limit_k_max 12
_diffrn_reflns_limit_k_min -12
_diffrn_reflns_limit_l_max 14
_diffrn_reflns_limit_l_min -14
_diffrn_reflns_number 23139
_diffrn_reflns_theta_full 26.00
_diffrn_reflns_theta_max 26.00
_diffrn_reflns_theta_min 2.17
_exptl_absorpt_coefficient_mu 0.200
_exptl_absorpt_correction_type none
_exptl_crystal_colour colourless
_exptl_crystal_density_diffrn 1.339
_exptl_crystal_density_method 'not measured'
_exptl_crystal_description Prism
_exptl_crystal_F_000 392
_exptl_crystal_size_max 0.32
_exptl_crystal_size_mid 0.17
_exptl_crystal_size_min 0.12
_refine_diff_density_max 0.392
_refine_diff_density_min -0.315
_refine_ls_extinction_method none
_refine_ls_goodness_of_fit_ref 1.079
_refine_ls_hydrogen_treatment mixed
_refine_ls_matrix_type full
_refine_ls_number_parameters 259
_refine_ls_number_reflns 3629
_refine_ls_number_restraints 6
_refine_ls_restrained_S_all 1.327
_refine_ls_R_factor_all 0.0465
_refine_ls_R_factor_gt 0.0418
_refine_ls_shift/su_max 0.000
_refine_ls_shift/su_mean 0.000
_refine_ls_structure_factor_coef Fsqd
_refine_ls_weighting_details 'calc w=1/[\s^2^(Fo^2^)+(0.0530P)^2^+0.4364P] where P=(Fo^2^+2Fc^2^)/3'
_refine_ls_weighting_scheme calc
_refine_ls_wR_factor_gt 0.1116
_refine_ls_wR_factor_ref 0.1178
_reflns_number_gt 3281
_reflns_number_total 3629
_reflns_threshold_expression I>2sigma(I)
_cod_data_source_file ng5164.cif
_cod_data_source_block I
_cod_database_code 2230809
_cod_database_fobs_code 2230809

loop_
_symmetry_equiv_pos_as_xyz
'x, y, z'
'-x, -y, -z'

loop_
_atom_site_type_symbol
_atom_site_label
_atom_site_fract_x
_atom_site_fract_y
_atom_site_fract_z
_atom_site_U_iso_or_equiv
_atom_site_adp_type
_atom_site_calc_flag
_atom_site_refinement_flags
_atom_site_occupancy
_atom_site_symmetry_multiplicity
_atom_site_disorder_assembly
_atom_site_disorder_group
C C1 -0.1369(3) 0.4744(3) 0.2566(2) 0.0518(6) Uani d . 1 1 A 4
C C10 0.4698(3) 0.9705(2) 0.33160(18) 0.0362(4) Uani d . 1 1 A 4
C C11 0.5617(2) 0.8894(2) 0.36197(17) 0.0345(4) Uani d . 1 1 A 4
C C12 0.4804(3) 0.7709(2) 0.39361(17) 0.0346(4) Uani d . 1 1 A 4
C C13 0.6165(3) 0.7239(3) 0.4207(2) 0.0444(5) Uani d . 1 1 A 4
C C14 0.8737(3) 1.0072(3) 0.3443(2) 0.0574(7) Uani d D 1 1 A .
C C15 0.4773(4) 1.1700(3) 0.2738(3) 0.0595(7) Uani d . 1 1 . .
C C16 0.4069(5) 1.1104(4) 0.1447(3) 0.0873(10) Uani d . 1 1 A .
C C17A 0.8898(7) 0.9302(9) 0.2134(5) 0.0553(16) Uani d PD 0.622(10) 1 A 1
C C17B 0.9147(12) 1.0054(12) 0.2270(8) 0.057(3) Uani d PD 0.378(10) 1 A 2
C C18A 0.8938(10) 0.9902(9) 0.1303(6) 0.101(3) Uani d PD 0.622(10) 1 A 1
C C18B 0.8493(13) 0.8767(12) 0.1399(10) 0.079(4) Uani d PD 0.378(10) 1 A 2
C C19 -0.3856(5) 0.3527(4) -0.0543(3) 0.0891(11) Uani d . 1 1 . .
C C2 -0.2614(4) 0.4503(3) 0.1640(2) 0.0587(7) Uani d . 1 1 A 4
C C3 -0.2476(4) 0.3819(3) 0.0462(2) 0.0596(7) Uani d . 1 1 A 4
C C4 -0.1046(4) 0.3413(3) 0.0237(2) 0.0697(8) Uani d . 1 1 A 4
C C5 0.0215(4) 0.3650(3) 0.1146(2) 0.0595(7) Uani d . 1 1 A 4
C C6 0.0038(3) 0.4302(2) 0.2315(2) 0.0422(5) Uani d . 1 1 A 4
C C7 0.3012(3) 0.7306(2) 0.39635(17) 0.0348(4) Uani d . 1 1 A 4
C C8 0.2116(3) 0.8081(2) 0.36507(19) 0.0395(5) Uani d . 1 1 A 4
C C9 0.2950(3) 0.9261(2) 0.3323(2) 0.0408(5) Uani d . 1 1 A 4
H H1 -0.1478 0.5201 0.3352 0.062 Uiso calc R 1 1 A 4
H H13 0.6020 0.6459 0.4448 0.053 Uiso calc R 1 1 A 4
H H14A 0.9800 1.0318 0.3969 0.069 Uiso calc R 1 1 B 1
H H14B 0.8479 1.0937 0.3523 0.069 Uiso calc R 1 1 B 1
H H15A 0.5564 1.2664 0.2933 0.071 Uiso calc R 1 1 A 4
H H15B 0.3835 1.1747 0.3199 0.071 Uiso calc R 1 1 A 4
H H16A 0.4981 1.0999 0.0987 0.131 Uiso calc R 1 1 . .
H H16B 0.3571 1.1738 0.1251 0.131 Uiso calc R 1 1 . .
H H16C 0.3198 1.0189 0.1266 0.131 Uiso calc R 1 1 . .
H H17A 0.8970 0.8388 0.1918 0.066 Uiso calc PR 0.622(10) 1 A 1
H H17B 0.9807 1.0864 0.2132 0.069 Uiso calc PR 0.378(10) 1 A 2
H H18A 0.8868 1.0814 0.1503 0.121 Uiso calc PR 0.622(10) 1 A 1
H H18B 0.9036 0.9407 0.0523 0.121 Uiso calc PR 0.622(10) 1 A 1
H H18C 0.7840 0.7984 0.1577 0.095 Uiso calc PR 0.378(10) 1 A 2
H H18D 0.8694 0.8659 0.0620 0.095 Uiso calc PR 0.378(10) 1 A 2
H H19A -0.3360 0.3474 -0.1263 0.134 Uiso calc R 1 1 A 4
H H19B -0.4341 0.4283 -0.0346 0.134 Uiso calc R 1 1 A 4
H H19C -0.4746 0.2638 -0.0662 0.134 Uiso calc R 1 1 A 4
H H2 -0.3559 0.4805 0.1810 0.070 Uiso calc R 1 1 A 4
H H3 0.146(3) 0.630(3) 0.484(2) 0.049 Uiso d . 1 1 . .
H H4 -0.0927 0.2968 -0.0549 0.084 Uiso calc R 1 1 A 4
H H5 0.1176 0.3372 0.0973 0.071 Uiso calc R 1 1 A 4
H H8 0.0931 0.7822 0.3655 0.047 Uiso calc R 1 1 A 4
H H9 0.2298 0.9753 0.3105 0.049 Uiso calc R 1 1 A 4
N N1 0.7663(2) 0.8046(2) 0.40729(19) 0.0497(5) Uani d . 1 1 A .
N N2 0.7338(2) 0.9065(2) 0.37229(17) 0.0424(4) Uani d . 1 1 . .
N N3 0.2190(2) 0.61730(19) 0.43869(17) 0.0405(4) Uani d . 1 1 . .
O O1 0.5640(2) 1.08767(18) 0.30610(17) 0.0553(4) Uani d . 1 1 A 4
O O2 0.3035(2) 0.42371(19) 0.29865(18) 0.0590(5) Uani d . 1 1 . .
O O3 0.0727(2) 0.37090(18) 0.41924(17) 0.0571(5) Uani d . 1 1 . .
S S1 0.15828(7) 0.45175(6) 0.34923(5) 0.04300(19) Uani d . 1 1 A 4

loop_
_atom_site_aniso_label
_atom_site_aniso_U_11
_atom_site_aniso_U_22
_atom_site_aniso_U_33
_atom_site_aniso_U_12
_atom_site_aniso_U_13
_atom_site_aniso_U_23
C1 0.0504(13) 0.0580(14) 0.0400(12) 0.0181(11) 0.0053(10) 0.0081(10)
C10 0.0355(10) 0.0370(10) 0.0364(10) 0.0126(8) 0.0059(8) 0.0128(8)
C11 0.0286(9) 0.0394(10) 0.0318(9) 0.0119(8) 0.0019(7) 0.0076(8)
C12 0.0331(10) 0.0369(10) 0.0316(9) 0.0140(8) 0.0005(8) 0.0076(8)
C13 0.0416(12) 0.0485(12) 0.0483(12) 0.0224(10) 0.0022(9) 0.0177(10)
C14 0.0285(11) 0.0816(18) 0.0628(15) 0.0110(11) 0.0078(10) 0.0330(14)
C15 0.0690(17) 0.0516(14) 0.0642(16) 0.0189(13) 0.0112(13) 0.0293(13)
C16 0.105(3) 0.093(3) 0.071(2) 0.032(2) 0.0053(19) 0.0394(19)
C17A 0.038(2) 0.072(4) 0.064(4) 0.016(3) 0.014(2) 0.037(4)
C17B 0.059(5) 0.059(5) 0.073(6) 0.024(5) 0.023(4) 0.043(5)
C18A 0.117(6) 0.114(6) 0.070(4) 0.022(4) 0.018(3) 0.044(4)
C18B 0.074(6) 0.114(9) 0.049(5) 0.037(6) 0.013(5) 0.021(6)
C19 0.099(3) 0.098(3) 0.0555(17) 0.038(2) -0.0175(17) 0.0068(17)
C2 0.0527(14) 0.0640(16) 0.0520(14) 0.0207(12) 0.0015(11) 0.0103(12)
C3 0.0698(17) 0.0534(14) 0.0446(13) 0.0157(13) -0.0038(12) 0.0089(11)
C4 0.088(2) 0.0736(19) 0.0408(13) 0.0338(17) 0.0084(13) 0.0049(13)
C5 0.0667(17) 0.0604(16) 0.0495(14) 0.0285(13) 0.0133(12) 0.0093(12)
C6 0.0446(12) 0.0341(10) 0.0426(11) 0.0087(9) 0.0063(9) 0.0107(9)
C7 0.0329(10) 0.0345(10) 0.0337(10) 0.0099(8) 0.0028(8) 0.0090(8)
C8 0.0285(10) 0.0442(11) 0.0453(11) 0.0129(8) 0.0052(8) 0.0146(9)
C9 0.0354(11) 0.0448(11) 0.0488(12) 0.0200(9) 0.0048(9) 0.0190(10)
N1 0.0374(10) 0.0607(12) 0.0561(12) 0.0245(9) 0.0037(8) 0.0201(10)
N2 0.0287(9) 0.0521(11) 0.0468(10) 0.0156(8) 0.0046(7) 0.0160(8)
N3 0.0408(10) 0.0393(10) 0.0401(10) 0.0109(8) 0.0068(8) 0.0144(8)
O1 0.0415(9) 0.0510(10) 0.0749(12) 0.0130(7) 0.0121(8) 0.0259(9)
O2 0.0538(10) 0.0526(10) 0.0732(12) 0.0269(8) 0.0122(9) 0.0164(9)
O3 0.0664(11) 0.0446(9) 0.0658(11) 0.0143(8) 0.0097(9) 0.0303(8)
S1 0.0451(3) 0.0360(3) 0.0494(3) 0.0139(2) 0.0067(2) 0.0166(2)

loop_
_atom_type_symbol
_atom_type_description
_atom_type_scat_dispersion_real
_atom_type_scat_dispersion_imag
_atom_type_scat_source
C C 0.0033 0.0016 'International Tables Vol C Tables 4.2.6.8 and 6.1.1.4'
H H 0.0000 0.0000 'International Tables Vol C Tables 4.2.6.8 and 6.1.1.4'
N N 0.0061 0.0033 'International Tables Vol C Tables 4.2.6.8 and 6.1.1.4'
O O 0.0106 0.0060 'International Tables Vol C Tables 4.2.6.8 and 6.1.1.4'
S S 0.1246 0.1234 'International Tables Vol C Tables 4.2.6.8 and 6.1.1.4'

loop_
_geom_angle_atom_site_label_1
_geom_angle_atom_site_label_2
_geom_angle_atom_site_label_3
_geom_angle_site_symmetry_1
_geom_angle_site_symmetry_3
_geom_angle
_geom_angle_publ_flag
C2 C1 H1 . . 120.3 ?
C6 C1 H1 . . 120.3 ?
C6 C1 C2 . . 119.5(2) ?
O1 C10 C11 . . 117.06(18) ?
C9 C10 C11 . . 116.67(19) ?
C9 C10 O1 . . 126.26(19) ?
C12 C11 C10 . . 122.13(18) ?
N2 C11 C10 . . 131.2(2) ?
N2 C11 C12 . . 106.64(18) ?
C7 C12 C13 . . 136.1(2) ?
C11 C12 C13 . . 104.30(18) ?
C11 C12 C7 . . 119.59(18) ?
C12 C13 H13 . . 124.3 ?
N1 C13 H13 . . 124.3 ?
N1 C13 C12 . . 111.4(2) ?
H14A C14 H14B . . 108.8 ?
C17A C14 H14B . . 110.7 ?
C17B C14 H14B . . 86.7 ?
N2 C14 H14B . . 110.7 ?
C17A C14 H14A . . 110.7 ?
C17B C14 H14A . . 108.8 ?
N2 C14 H14A . . 110.7 ?
C17B C14 C17A . . 27.3(3) ?
N2 C14 C17A . . 105.1(3) ?
N2 C14 C17B . . 127.8(5) ?
H15A C15 H15B . . 107.9 ?
C16 C15 H15B . . 109.2 ?
O1 C15 H15B . . 109.2 ?
C16 C15 H15A . . 109.2 ?
O1 C15 H15A . . 109.2 ?
O1 C15 C16 . . 112.1(3) ?
H16B C16 H16C . . 109.5 ?
H16A C16 H16C . . 109.5 ?
C15 C16 H16C . . 109.5 ?
H16A C16 H16B . . 109.5 ?
C15 C16 H16B . . 109.5 ?
C15 C16 H16A . . 109.5 ?
C14 C17A H17A . . 118.9 ?
C18A C17A H17A . . 118.9 ?
C18A C17A C14 . . 122.3(7) ?
C14 C17B H17B . . 122.8 ?
C18B C17B H17B . . 122.8 ?
C18B C17B C14 . . 114.3(9) ?
H18A C18A H18B . . 120.0 ?
C17A C18A H18B . . 120.0 ?
C17A C18A H18A . . 120.0 ?
H18C C18B H18D . . 120.0 ?
C17B C18B H18D . . 120.0 ?
C17B C18B H18C . . 120.0 ?
C3 C2 H2 . . 119.5 ?
C1 C2 H2 . . 119.5 ?
C1 C2 C3 . . 121.1(3) ?
C2 C3 C19 . . 120.9(3) ?
C4 C3 C19 . . 120.9(3) ?
C4 C3 C2 . . 118.2(3) ?
C5 C4 H4 . . 119.1 ?
C3 C4 H4 . . 119.1 ?
C3 C4 C5 . . 121.7(3) ?
C6 C5 H5 . . 120.3 ?
C4 C5 H5 . . 120.3 ?
C4 C5 C6 . . 119.4(3) ?
C1 C6 S1 . . 120.01(17) ?
C5 C6 S1 . . 119.80(19) ?
C5 C6 C1 . . 120.2(2) ?
C12 C7 N3 . . 120.09(18) ?
C8 C7 N3 . . 121.55(18) ?
C8 C7 C12 . . 118.23(19) ?
C9 C8 H8 . . 119.3 ?
C7 C8 H8 . . 119.3 ?
C7 C8 C9 . . 121.47(19) ?
C8 C9 H9 . . 119.1 ?
C10 C9 H9 . . 119.1 ?
C10 C9 C8 . . 121.89(19) ?
C13 N1 N2 . . 106.45(17) ?
C11 N2 C14 . . 129.6(2) ?
N1 N2 C14 . . 119.12(19) ?
N1 N2 C11 . . 111.18(18) ?
S1 N3 H3 . . 110.4(19) ?
C7 N3 H3 . . 116.7(18) ?
C7 N3 S1 . . 120.46(15) ?
C10 O1 C15 . . 118.87(19) ?
N3 S1 C6 . . 107.93(10) ?
O3 S1 C6 . . 108.09(11) ?
O2 S1 C6 . . 107.73(11) ?
O3 S1 N3 . . 104.80(10) ?
O2 S1 N3 . . 108.66(11) ?
O2 S1 O3 . . 119.18(11) ?

loop_
_geom_bond_atom_site_label_1
_geom_bond_atom_site_label_2
_geom_bond_site_symmetry_2
_geom_bond_distance
_geom_bond_publ_flag
C1 H1 . 0.9300 ?
C1 C2 . 1.382(4) ?
C10 O1 . 1.376(3) ?
C10 C9 . 1.372(3) ?
C11 C10 . 1.412(3) ?
C11 C12 . 1.401(3) ?
C11 N2 . 1.366(3) ?
C12 C13 . 1.417(3) ?
C13 H13 . 0.9300 ?
C13 N1 . 1.317(3) ?
C14 H14B . 0.9700 ?
C14 H14A . 0.9700 ?
C14 C17A . 1.546(7) ?
C14 C17B . 1.453(8) ?
C15 H15B . 0.9700 ?
C15 H15A . 0.9700 ?
C15 C16 . 1.483(4) ?
C16 H16C . 0.9600 ?
C16 H16B . 0.9600 ?
C16 H16A . 0.9600 ?
C17A H17A . 0.9300 ?
C17A C18A . 1.335(8) ?
C17B H17B . 0.9300 ?
C18A H18B . 0.9300 ?
C18A H18A . 0.9300 ?
C18B H18D . 0.9300 ?
C18B H18C . 0.9300 ?
C18B C17B . 1.345(12) ?
C19 H19C . 0.9600 ?
C19 H19B . 0.9600 ?
C19 H19A . 0.9600 ?
C2 H2 . 0.9300 ?
C2 C3 . 1.388(4) ?
C3 C19 . 1.506(4) ?
C3 C4 . 1.374(4) ?
C4 H4 . 0.9300 ?
C5 H5 . 0.9300 ?
C5 C4 . 1.378(4) ?
C6 C1 . 1.381(3) ?
C6 C5 . 1.380(3) ?
C7 N3 . 1.436(3) ?
C7 C12 . 1.410(3) ?
C7 C8 . 1.370(3) ?
C8 H8 . 0.9300 ?
C8 C9 . 1.408(3) ?
C9 H9 . 0.9300 ?
N2 C14 . 1.443(3) ?
N2 N1 . 1.358(3) ?
N3 H3 . 0.84(3) ?
O1 C15 . 1.403(3) ?
S1 C6 . 1.767(2) ?
S1 N3 . 1.6280(19) ?
S1 O3 . 1.4369(17) ?
S1 O2 . 1.4260(18) ?

loop_
_geom_hbond_atom_site_label_D
_geom_hbond_atom_site_label_H
_geom_hbond_atom_site_label_A
_geom_hbond_site_symmetry_A
_geom_hbond_distance_DH
_geom_hbond_distance_HA
_geom_hbond_distance_DA
_geom_hbond_angle_DHA
_geom_hbond_publ_flag
N3 H3 O3 2_566 0.86(2) 2.15(2) 3.002(2) 171(2) yes
C5 H5 O2 . 0.93 2.53 2.908(3) 104 ?
C14 H14B O1 . 0.97 2.35 2.974(2) 121 yes
C19 H19C Cg1 2_565 0.96 2.87 3.622(2) 136 yes
